data_2211302
loop_
_publ_author_name
'Fischer, Andreas'

_publ_section_title
;
 <small>D</small>-Alanine alaninium bromide
;
_journal_coeditor_code BI2106
_journal_issue 12
_journal_name_full 'Acta Crystallographica Section E'
_journal_page_first o5786
_journal_page_last o5788
_journal_paper_doi 10.1107/S1600536806048288
_journal_volume 62
_journal_year 2006
_chemical_formula_iupac 'C3 H7 N O2 + , Br - ,C3 H8 N O2'
_chemical_formula_moiety 'C3 H8 N O2, C3 H7 N O2, Br'
_chemical_formula_sum 'C6 H15 Br N2 O4'
_chemical_formula_weight 259.10
_space_group_IT_number 4
_symmetry_cell_setting monoclinic
_symmetry_space_group_name_Hall 'P 2yb'
_symmetry_space_group_name_H-M 'P 1 21 1'
_atom_sites_solution_primary direct
_atom_sites_solution_secondary difmap
_cell_angle_alpha 90.00
_cell_angle_beta 92.97(3)
_cell_angle_gamma 90.00
_cell_formula_units_Z 2
_cell_length_a 9.485(4)
_cell_length_b 5.1678(6)
_cell_length_c 11.258(2)
_cell_measurement_reflns_used 27
_cell_measurement_temperature 299
_cell_measurement_theta_max 16.8
_cell_measurement_theta_min 4.3
_cell_volume 551.1(3)
_computing_cell_refinement 'DIRAX/LSQ (Duisenberg, 1992)'
_computing_data_collection 'COLLECT (Nonius, 1999)'
_computing_data_reduction 'EVALCCD (Duisenberg <i>et al.</i>,  2003)'
_computing_molecular_graphics 'DIAMOND (Brandenburg, 2006)'
_computing_publication_material 'MAXUS (Mackay <i>et al.</i>,  1999)'
_computing_structure_refinement 'SHELXL-97 (Sheldrick, 1997)'
_computing_structure_solution 'SIR97 (Altomare <i>et al.</i>,  1999)'
_diffrn_measured_fraction_theta_full 0.989
_diffrn_measured_fraction_theta_max 0.989
_diffrn_measurement_device 'Bruker-Nonius KappaCCD'
_diffrn_measurement_method '\f and \w scans'
_diffrn_radiation_source 'fine-focus sealed tube'
_diffrn_radiation_type MoK\a
_diffrn_radiation_wavelength 0.71073
_diffrn_reflns_av_R_equivalents 0.0695
_diffrn_reflns_av_sigmaI/netI 0.0511
_diffrn_reflns_limit_h_max 12
_diffrn_reflns_limit_h_min -11
_diffrn_reflns_limit_k_max 6
_diffrn_reflns_limit_k_min -6
_diffrn_reflns_limit_l_max 13
_diffrn_reflns_limit_l_min -14
_diffrn_reflns_number 6831
_diffrn_reflns_theta_full 27.5
_diffrn_reflns_theta_max 27.5
_diffrn_reflns_theta_min 4.6
_diffrn_standards_number 0
_exptl_absorpt_coefficient_mu 3.719
_exptl_absorpt_correction_T_max 0.774
_exptl_absorpt_correction_T_min 0.378
_exptl_absorpt_correction_type numerical
_exptl_absorpt_process_details
;
(HABITUS; Herrendorf & B\"arnighausen, 1997)
;
_exptl_crystal_colour colourless
_exptl_crystal_density_diffrn 1.561
_exptl_crystal_density_method 'not measured'
_exptl_crystal_description plate
_exptl_crystal_F_000 264
_exptl_crystal_size_max 0.31
_exptl_crystal_size_mid 0.19
_exptl_crystal_size_min 0.06
_refine_diff_density_max 0.797
_refine_diff_density_min -0.486
_refine_ls_abs_structure_details 'Flack (1983), 1033 Friedel pairs'
_refine_ls_abs_structure_Flack 0.07(3)
_refine_ls_extinction_method none
_refine_ls_goodness_of_fit_ref 1.15
_refine_ls_hydrogen_treatment constr
_refine_ls_matrix_type full
_refine_ls_number_parameters 123
_refine_ls_number_reflns 2422
_refine_ls_number_restraints 1
_refine_ls_restrained_S_all 1.15
_refine_ls_R_factor_all 0.065
_refine_ls_R_factor_gt 0.054
_refine_ls_shift/su_max 0.000
_refine_ls_shift/su_mean 0.000
_refine_ls_structure_factor_coef Fsqd
_refine_ls_weighting_details 'calc w=1/[\s^2^(Fo^2^)+(0.0377P)^2^+1.5036P] where P=(Fo^2^+2Fc^2^)/3'
_refine_ls_weighting_scheme calc
_refine_ls_wR_factor_gt 0.124
_refine_ls_wR_factor_ref 0.134
_reflns_number_gt 2127
_reflns_number_total 2422
_reflns_threshold_expression I>2\s(I)
_cod_data_source_file bi2106.cif
_cod_data_source_block I
_cod_original_sg_symbol_H-M 'P 21'
_cod_database_code 2211302
_cod_database_fobs_code 2211302

loop_
_symmetry_equiv_pos_as_xyz
+X,+Y,+Z
'-X,+Y+ 1/2,-Z'

loop_
_atom_site_type_symbol
_atom_site_label
_atom_site_fract_x
_atom_site_fract_y
_atom_site_fract_z
_atom_site_U_iso_or_equiv
_atom_site_adp_type
_atom_site_calc_flag
_atom_site_refinement_flags
_atom_site_occupancy
Br Br1 0.30824(6) 0.24804(16) 0.65061(5) 0.0475(2) Uani d . 1
C C1 0.2961(8) 0.4423(13) 0.3014(6) 0.0426(15) Uani d . 1
C C2 0.2671(7) 0.7095(18) 0.3559(5) 0.045(2) Uani d . 1
C C3 0.1155(8) 0.737(4) 0.3899(9) 0.083(3) Uani d . 1
C C4 0.7013(8) 0.4852(14) -0.0120(6) 0.0431(15) Uani d . 1
C C5 0.7259(6) 0.248(2) 0.0634(4) 0.0407(11) Uani d . 1
C C6 0.8735(7) 0.248(3) 0.1252(8) 0.074(3) Uani d . 1
N N1 0.3645(5) 0.745(2) 0.4608(4) 0.0436(10) Uani d . 1
N N2 0.6168(5) 0.240(2) 0.1526(4) 0.0432(11) Uani d . 1
O O1 0.3885(6) 0.3025(10) 0.3425(4) 0.0549(16) Uani d . 1
O O2 0.2118(9) 0.4015(13) 0.2112(6) 0.081(2) Uani d . 1
O O3 0.7856(7) 0.5019(11) -0.0974(5) 0.0641(16) Uani d . 1
O O4 0.6099(6) 0.6398(10) 0.0104(4) 0.0517(12) Uani d . 1
H H1A 0.3446 0.6296 0.5163 0.065 Uiso calc R 1
H H1B 0.3549 0.9039 0.4895 0.065 Uiso calc R 1
H H1C 0.4529 0.7220 0.4400 0.065 Uiso calc R 1
H H2 0.2867 0.8432 0.2973 0.054 Uiso calc R 1
H H2A 0.6351 0.3614 0.2074 0.065 Uiso calc R 1
H H2B 0.6173 0.0854 0.1870 0.065 Uiso calc R 1
H H2C 0.5324 0.2694 0.1169 0.065 Uiso calc R 1
H H2D 0.2097 0.2462 0.1962 0.122 Uiso calc R 1
H H3A 0.0840 0.5765 0.4223 0.124 Uiso calc R 1
H H3B 0.0570 0.7806 0.3206 0.124 Uiso calc R 1
H H3C 0.1093 0.8713 0.4483 0.124 Uiso calc R 1
H H5 0.7158 0.0949 0.0126 0.049 Uiso calc R 1
H H6A 0.8945 0.4168 0.1567 0.111 Uiso calc R 1
H H6B 0.9418 0.2023 0.0688 0.111 Uiso calc R 1
H H6C 0.8766 0.1238 0.1888 0.111 Uiso calc R 1

loop_
_atom_site_aniso_label
_atom_site_aniso_U_11
_atom_site_aniso_U_22
_atom_site_aniso_U_33
_atom_site_aniso_U_12
_atom_site_aniso_U_13
_atom_site_aniso_U_23
Br1 0.0667(4) 0.0399(3) 0.0367(3) 0.0003(5) 0.0099(2) -0.0060(4)
C1 0.066(4) 0.035(3) 0.027(3) -0.002(3) 0.007(3) -0.012(3)
C2 0.065(4) 0.038(6) 0.030(3) 0.002(3) -0.001(2) -0.002(3)
C3 0.058(4) 0.095(7) 0.095(6) 0.023(8) -0.008(4) -0.045(9)
C4 0.057(4) 0.037(3) 0.035(3) -0.005(3) -0.006(3) -0.001(3)
C5 0.055(3) 0.035(2) 0.032(2) 0.005(6) 0.005(2) 0.003(5)
C6 0.050(4) 0.094(6) 0.077(5) 0.007(8) 0.000(4) 0.044(8)
N1 0.054(3) 0.036(2) 0.042(2) -0.006(5) 0.0042(19) -0.005(4)
N2 0.051(2) 0.045(3) 0.034(2) -0.006(5) -0.0014(18) 0.008(4)
O1 0.067(3) 0.046(5) 0.051(3) 0.007(2) 0.000(2) -0.013(2)
O2 0.127(6) 0.055(4) 0.060(4) 0.020(4) -0.025(4) -0.030(3)
O3 0.097(4) 0.051(3) 0.046(3) 0.011(3) 0.022(3) 0.019(2)
O4 0.063(3) 0.041(2) 0.050(3) 0.005(2) -0.004(2) 0.009(2)

loop_
_atom_type_symbol
_atom_type_description
_atom_type_scat_dispersion_real
_atom_type_scat_dispersion_imag
_atom_type_scat_source
C C 0.0033 0.0016 'International Tables Vol C Tables 4.2.6.8 and 6.1.1.4'
H H 0.0000 0.0000 'International Tables Vol C Tables 4.2.6.8 and 6.1.1.4'
Br Br -0.2901 2.4595 'International Tables Vol C Tables 4.2.6.8 and 6.1.1.4'
N N 0.0061 0.0033 'International Tables Vol C Tables 4.2.6.8 and 6.1.1.4'
O O 0.0106 0.0060 'International Tables Vol C Tables 4.2.6.8 and 6.1.1.4'

loop_
_geom_angle_atom_site_label_1
_geom_angle_atom_site_label_2
_geom_angle_atom_site_label_3
_geom_angle
_geom_angle_publ_flag
N2 C5 C4 108.3(7) n
N2 C5 C6 110.3(5) n
C4 C5 C6 111.8(9) n
N1 C2 C3 110.5(6) n
N1 C2 C1 108.2(7) n
C3 C2 C1 112.1(8) n
O4 C4 O3 126.2(7) n
O4 C4 C5 120.6(6) n
O3 C4 C5 113.2(6) n
O1 C1 O2 128.1(6) n
O1 C1 C2 121.6(6) n
O2 C1 C2 110.3(6) n
C2 N1 H1A 109.5 n
C2 N1 H1B 109.5 n
H1A N1 H1B 109.5 n
C2 N1 H1C 109.5 n
H1A N1 H1C 109.5 n
H1B N1 H1C 109.5 n
N2 C5 H5 108.8 n
C4 C5 H5 108.8 n
C6 C5 H5 108.8 n
C5 N2 H2A 109.5 n
C5 N2 H2B 109.5 n
H2A N2 H2B 109.5 n
C5 N2 H2C 109.5 n
H2A N2 H2C 109.5 n
H2B N2 H2C 109.5 n
C5 C6 H6A 109.5 n
C5 C6 H6B 109.5 n
H6A C6 H6B 109.5 n
C5 C6 H6C 109.5 n
H6A C6 H6C 109.5 n
H6B C6 H6C 109.5 n
N1 C2 H2 108.6 n
C3 C2 H2 108.6 n
C1 C2 H2 108.6 n
C1 O2 H2D 109.5 n
C2 C3 H3A 109.5 n
C2 C3 H3B 109.5 n
H3A C3 H3B 109.5 n
C2 C3 H3C 109.5 n
H3A C3 H3C 109.5 n
H3B C3 H3C 109.5 n

loop_
_geom_bond_atom_site_label_1
_geom_bond_atom_site_label_2
_geom_bond_distance
_geom_bond_publ_flag
N1 C2 1.472(8) n
C5 N2 1.479(6) n
C5 C4 1.500(12) n
C5 C6 1.530(9) n
O1 C1 1.209(9) n
C2 C3 1.514(10) n
C2 C1 1.541(11) n
O3 C4 1.284(9) n
O2 C1 1.277(9) n
O4 C4 1.216(9) n
N1 H1A 0.890 n
N1 H1B 0.890 n
N1 H1C 0.890 n
C5 H5 0.980 n
N2 H2A 0.890 n
N2 H2B 0.890 n
N2 H2C 0.890 n
C6 H6A 0.960 n
C6 H6B 0.960 n
C6 H6C 0.960 n
C2 H2 0.980 n
O2 H2D 0.820 n
C3 H3A 0.960 n
C3 H3B 0.960 n
C3 H3C 0.960 n

loop_
_geom_hbond_atom_site_label_D
_geom_hbond_atom_site_label_H
_geom_hbond_atom_site_label_A
_geom_hbond_site_symmetry_A
_geom_hbond_distance_DH
_geom_hbond_distance_HA
_geom_hbond_distance_DA
_geom_hbond_angle_DHA
_geom_hbond_publ_flag
N1 H1A Br1 . 0.89 2.52 3.399(9) 170 y
N1 H1B Br1 1_565 0.89 2.59 3.426(9) 156 y
N1 H1C Br1 2_656 0.89 2.54 3.408(5) 167 y
N2 H2A Br1 2_656 0.89 2.60 3.484(9) 174 y
N2 H2B Br1 2_646 0.89 2.60 3.424(8) 155 y
N2 H2C O4 2_645 0.89 2.03 2.802(7) 144 y
O2 H2D O3 2_645 0.82 1.69 2.431(8) 150 y

loop_
_cod_related_entry_id
_cod_related_entry_database
_cod_related_entry_code
1 ChemSpider 21178365
